data_7063521
loop_
_publ_author_name
'Pratap, Rajesh'
'Kumari, Soni'
'Chaturvedi, Nishtha'
'Mishra, Rajnikant'
'Bhattacharya, Subrato'

_publ_section_title
;
 Synthesis, characterization, and biological applications of zinc(ii)
 complexes of the methylthiosalicylate ligand
;
_journal_issue 47
_journal_name_full 'New Journal of Chemistry'
_journal_page_first 19763
_journal_page_last 19778
_journal_paper_doi 10.1039/D4NJ03927K
_journal_volume 48
_journal_year 2024
_chemical_formula_moiety '2(C22 H30 N2 O4 S2 Zn), H2 O'
_chemical_formula_sum 'C44 H62 N4 O9 S4 Zn2'
_chemical_formula_weight 1049.95
_space_group_crystal_system monoclinic
_space_group_IT_number 4
_space_group_name_Hall 'P 2yb'
_space_group_name_H-M_alt 'P 1 21 1'
_atom_sites_solution_hydrogens mixed
_atom_sites_solution_primary dual
_audit_creation_date 2023-08-03
_audit_creation_method
;
Olex2 1.5
(compiled 2023.02.24 svn.rf166f9f3 for OlexSys, GUI svn.r6725)
;
_audit_update_record
;
2024-11-04 deposited with the CCDC.	2024-11-07 downloaded from the CCDC.
;
_cell_angle_alpha 90
_cell_angle_beta 90.253(3)
_cell_angle_gamma 90
_cell_formula_units_Z 2
_cell_length_a 8.7007(3)
_cell_length_b 16.6815(5)
_cell_length_c 17.3948(6)
_cell_measurement_reflns_used 18016
_cell_measurement_temperature 293
_cell_measurement_theta_max 26.6920
_cell_measurement_theta_min 2.4970
_cell_volume 2524.67(14)
_computing_cell_refinement 'CrysAlisPro 1.171.42.83a (Rigaku OD, 2023)'
_computing_data_collection 'CrysAlisPro 1.171.42.83a (Rigaku OD, 2023)'
_computing_data_reduction 'CrysAlisPro 1.171.42.83a (Rigaku OD, 2023)'
_computing_molecular_graphics 'Olex2 1.5 (Dolomanov et al., 2009)'
_computing_publication_material 'Olex2 1.5 (Dolomanov et al., 2009)'
_computing_structure_refinement 'SHELXL 2019/2 (Sheldrick, 2015)'
_computing_structure_solution 'SHELXT 2018/2 (Sheldrick, 2018)'
_diffrn_ambient_temperature 293
_diffrn_detector 'Hybrid Pixel Array Detector'
_diffrn_detector_area_resol_mean 10.0000
_diffrn_detector_type HyPix3000
_diffrn_measured_fraction_theta_full 0.982
_diffrn_measured_fraction_theta_max 0.937
_diffrn_measurement_details
;
List of Runs (angles in degrees, time in seconds):

  # Type    Start    End  Width  t~exp~   \w     \q     \k     \f   Frames
#--------------------------------------------------------------------------
  1  \w    -65.00  -1.00   0.50    3.60    --  -11.38 -72.00  11.00  128
  2  \w     37.00  66.00   0.50    3.60    --   11.61-133.00 133.00   58
  3  \w      0.00  26.00   0.50    3.60    --   11.61 -48.00-175.00   52
  4  \w     23.00  68.00   0.50    3.60    --   11.61-137.00 -43.00   90
  5  \w    -56.00 -12.00   0.50    3.60    --   11.61 -48.00-175.00   88
  6  \w    -23.00   6.00   0.50    3.60    --  -11.38 -99.00-180.00   58
  7  \w    -28.00  -3.00   0.50    3.60    --  -11.38 -48.00-175.00   50
  8  \w    -65.00 -40.00   0.50    3.60    --  -11.38 -48.00-175.00   50
  9  \w    -22.00  20.00   0.50    3.60    --  -11.38 -99.00 150.00   84
 10  \w    -23.00  22.00   0.50    3.60    --  -11.38 -99.00 -90.00   90
 11  \w    -17.00   8.00   0.50    3.60    --  -11.38 -99.00-150.00   50
 12  \w    -23.00  22.00   0.50    3.60    --  -11.38 -99.00 -30.00   90
 13  \w      0.00  64.00   0.50    3.60    --   11.61  38.00 150.00  128
 14  \w      2.00  28.00   0.50    3.60    --   11.61  38.00-150.00   52
 15  \w    -13.00  12.00   0.50    3.60    --   11.61 -38.00  30.00   50
 16  \w    -48.00 -22.00   0.50    3.60    --   11.61 -38.00  30.00   52
 17  \w    -40.00  14.00   0.50    3.60    --   11.61 -38.00 120.00  108
 18  \w     49.00  74.00   0.50    3.60    --   11.61  38.00-150.00   50
 19  \w    -60.00   5.00   0.50    3.60    --   11.61 -19.00 -90.00  130
 20  \w     16.00  43.00   0.50    3.60    --   11.61-125.00   0.00   54
 21  \w    -61.00 -48.50   0.50    3.60    --   11.61 -19.00 -30.00   25
;
_diffrn_measurement_device 'four-circle diffractometer'
_diffrn_measurement_device_type 'XtaLAB Synergy, Dualflex, HyPix3000'
_diffrn_measurement_method '\w scans'
_diffrn_orient_matrix_type 'CrysAlisPro convention (1999,Acta A55,543-557)'
_diffrn_orient_matrix_UB_11 0.0148067000
_diffrn_orient_matrix_UB_12 0.0049809000
_diffrn_orient_matrix_UB_13 0.0398554000
_diffrn_orient_matrix_UB_21 0.0637243000
_diffrn_orient_matrix_UB_22 0.0248320000
_diffrn_orient_matrix_UB_23 -0.0086395000
_diffrn_orient_matrix_UB_31 -0.0486477000
_diffrn_orient_matrix_UB_32 0.0341423000
_diffrn_orient_matrix_UB_33 0.0005146000
_diffrn_radiation_monochromator mirror
_diffrn_radiation_probe x-ray
_diffrn_radiation_type 'Mo K\a'
_diffrn_radiation_wavelength 0.71073
_diffrn_reflns_av_R_equivalents 0.0458
_diffrn_reflns_av_unetI/netI 0.0706
_diffrn_reflns_Laue_measured_fraction_full 0.982
_diffrn_reflns_Laue_measured_fraction_max 0.937
_diffrn_reflns_limit_h_max 10
_diffrn_reflns_limit_h_min -10
_diffrn_reflns_limit_k_max 20
_diffrn_reflns_limit_k_min -21
_diffrn_reflns_limit_l_max 22
_diffrn_reflns_limit_l_min -22
_diffrn_reflns_number 29608
_diffrn_reflns_point_group_measured_fraction_full 0.938
_diffrn_reflns_point_group_measured_fraction_max 0.875
_diffrn_reflns_theta_full 25.242
_diffrn_reflns_theta_max 27.105
_diffrn_reflns_theta_min 2.613
_diffrn_source 'micro-focus sealed X-ray tube'
_diffrn_source_type 'PhotonJet (Mo) X-ray Source'
_exptl_absorpt_coefficient_mu 1.170
_exptl_absorpt_correction_T_max 1.00000
_exptl_absorpt_correction_T_min 0.67500
_exptl_absorpt_correction_type multi-scan
_exptl_absorpt_process_details
;
CrysAlisPro 1.171.42.83a (Rigaku Oxford Diffraction, 2023)
Empirical absorption correction using spherical harmonics,
implemented in SCALE3 ABSPACK scaling algorithm.
;
_exptl_crystal_colour 'metallic whiteish colourless'
_exptl_crystal_colour_lustre metallic
_exptl_crystal_colour_modifier whiteish
_exptl_crystal_colour_primary colourless
_exptl_crystal_density_diffrn 1.381
_exptl_crystal_description block
_exptl_crystal_F_000 1100
_exptl_crystal_size_max 0.028
_exptl_crystal_size_mid 0.025
_exptl_crystal_size_min 0.024
_refine_diff_density_max 1.178
_refine_diff_density_min -0.593
_refine_diff_density_rms 0.086
_refine_ls_abs_structure_details
;
 Flack x determined using 2359 quotients [(I+)-(I-)]/[(I+)+(I-)]
 (Parsons, Flack and Wagner, Acta Cryst. B69 (2013) 249-259).
;
_refine_ls_abs_structure_Flack 0.019(8)
_refine_ls_extinction_method none
_refine_ls_goodness_of_fit_ref 1.043
_refine_ls_hydrogen_treatment constr
_refine_ls_matrix_type full
_refine_ls_number_parameters 583
_refine_ls_number_reflns 9744
_refine_ls_number_restraints 1
_refine_ls_restrained_S_all 1.043
_refine_ls_R_factor_all 0.0961
_refine_ls_R_factor_gt 0.0658
_refine_ls_shift/su_max 0.000
_refine_ls_shift/su_mean 0.000
_refine_ls_structure_factor_coef Fsqd
_refine_ls_weighting_details 'w=1/[\s^2^(Fo^2^)+(0.1038P)^2^+0.0739P] where P=(Fo^2^+2Fc^2^)/3'
_refine_ls_weighting_scheme calc
_refine_ls_wR_factor_gt 0.1635
_refine_ls_wR_factor_ref 0.1786
_reflns_Friedel_coverage 0.804
_reflns_Friedel_fraction_full 0.890
_reflns_Friedel_fraction_max 0.808
_reflns_number_gt 6889
_reflns_number_total 9744
_reflns_threshold_expression 'I > 2\s(I)'
_cod_data_source_file d4nj03927k2.cif
_cod_data_source_block zn-2again_auto
_cod_depositor_comments 'Adding full bibliography for 7063519--7063522.cif.'
_cod_database_code 7063521
_shelx_shelxl_version_number 2019/2
_chemical_oxdiff_formula 'C H O N S Zn'
_shelx_space_group_comment
;
The symmetry employed for this shelxl refinement is uniquely defined
by the following loop, which should always be used as a source of
symmetry information in preference to the above space-group names.
They are only intended as comments.
;
_olex2_refinement_description
;
1. Fixed Uiso
 At 1.2 times of:
  All C(H) groups, All C(H,H) groups
 At 1.5 times of:
  All C(H,H,H) groups, All O(H,H) groups
2.a Free rotating group:
 O9(H9A,H9B)
2.b Secondary CH2 refined with riding coordinates:
 C40(H40A,H40B), C17(H17A,H17B), C39(H39A,H39B), C18(H18A,H18B)
2.c Aromatic/amide H refined with riding coordinates:
 C10(H10), C27(H27), C34(H34), C5(H5), C25(H25), C2(H2), C4(H4), C35(H35),
 C13(H13), C26(H26), C24(H24), C32(H32), C12(H12), C3(H3), C11(H11), C33(H33)
2.d Idealised Me refined as rotating group:
 C42(H42A,H42B,H42C), C43(H43A,H43B,H43C), C8(H8A,H8B,H8C), C19(H19A,H19B,
 H19C), C38(H38A,H38B,H38C), C16(H16A,H16B,H16C), C22(H22A,H22B,H22C), C44(H44A,
 H44B,H44C), C41(H41A,H41B,H41C), C20(H20A,H20B,H20C), C30(H30A,H30B,H30C),
 C21(H21A,H21B,H21C)
;
_olex2_submission_special_instructions 'No special instructions were received'
_oxdiff_exptl_absorpt_empirical_details
;
Empirical correction (ABSPACK) includes:
- Absorption correction using spherical harmonics
- Frame scaling
;
_oxdiff_exptl_absorpt_empirical_full_max 1.254
_oxdiff_exptl_absorpt_empirical_full_min 0.761

loop_
_space_group_symop_operation_xyz
'x, y, z'
'-x, y+1/2, -z'

loop_
_atom_site_label
_atom_site_type_symbol
_atom_site_fract_x
_atom_site_fract_y
_atom_site_fract_z
_atom_site_U_iso_or_equiv
_atom_site_adp_type
_atom_site_occupancy
_atom_site_site_symmetry_order
_atom_site_calc_flag
_atom_site_refinement_flags_posn
_atom_site_refinement_flags_adp
_atom_site_refinement_flags_occupancy
_atom_site_disorder_assembly
_atom_site_disorder_group
Zn1 Zn 0.45527(12) 0.43463(6) 0.54370(6) 0.0431(3) Uani 1 1 d . . . . .
Zn02 Zn 0.94966(12) 0.68170(6) -0.02038(6) 0.0450(3) Uani 1 1 d . . . . .
S2 S 0.2026(3) 0.43255(17) 0.57975(14) 0.0483(5) Uani 1 1 d . . . . .
S3 S 0.6993(3) 0.68254(18) -0.06165(16) 0.0551(6) Uani 1 1 d . . . . .
S1 S 0.5850(3) 0.32300(17) 0.50371(16) 0.0536(7) Uani 1 1 d . . . . .
S4 S 1.0861(3) 0.56969(17) 0.01430(17) 0.0567(7) Uani 1 1 d . . . . .
O3 O 0.4645(10) 0.2276(5) 0.6974(5) 0.073(2) Uani 1 1 d . . . . .
O7 O 0.9740(10) 0.4868(6) -0.1864(5) 0.074(2) Uani 1 1 d . . . . .
N3 N 0.9468(10) 0.7696(6) 0.0746(6) 0.059(2) Uani 1 1 d . . . . .
O1 O 0.7890(8) 0.1840(6) 0.3777(6) 0.080(2) Uani 1 1 d . . . . .
O5 O 1.2959(9) 0.4336(6) 0.1198(6) 0.083(3) Uani 1 1 d . . . . .
O8 O 0.9486(11) 0.6166(6) -0.1663(7) 0.096(4) Uani 1 1 d . . . . .
N1 N 0.5957(11) 0.5133(5) 0.6071(5) 0.056(2) Uani 1 1 d . . . . .
C28 C 1.0929(12) 0.5143(6) 0.1631(7) 0.053(3) Uani 1 1 d . . . . .
N4 N 1.0935(11) 0.7665(5) -0.0752(6) 0.059(2) Uani 1 1 d . . . . .
O4 O 0.4515(10) 0.3576(5) 0.6853(6) 0.081(3) Uani 1 1 d . . . . .
C14 C 0.2384(12) 0.2759(6) 0.6445(6) 0.049(2) Uani 1 1 d . . . . .
C15 C 0.3909(13) 0.2942(7) 0.6783(6) 0.054(3) Uani 1 1 d . . . . .
O2 O 0.8526(11) 0.3090(6) 0.3518(8) 0.104(4) Uani 1 1 d . . . . .
C36 C 0.7430(11) 0.5291(7) -0.1293(6) 0.049(2) Uani 1 1 d . . . . .
C9 C 0.1533(11) 0.3322(6) 0.5992(6) 0.044(2) Uani 1 1 d . . . . .
C23 C 1.0029(11) 0.5446(6) 0.1025(6) 0.044(2) Uani 1 1 d . . . . .
C10 C 0.0111(14) 0.3070(7) 0.5728(6) 0.062(3) Uani 1 1 d . . . . .
H10 H -0.047427 0.343222 0.544497 0.074 Uiso 1 1 calc R U . . .
N2 N 0.4617(11) 0.5280(5) 0.4567(6) 0.058(2) Uani 1 1 d . . . . .
C27 C 1.0283(15) 0.4920(7) 0.2328(7) 0.063(3) Uani 1 1 d . . . . .
H27 H 1.089538 0.469385 0.270999 0.076 Uiso 1 1 calc R U . . .
C31 C 0.6541(11) 0.5815(6) -0.0873(6) 0.047(2) Uani 1 1 d . . . . .
C29 C 1.2619(13) 0.5020(8) 0.1528(7) 0.060(3) Uani 1 1 d . . . . .
C1 C 0.4956(11) 0.3012(6) 0.4152(6) 0.044(2) Uani 1 1 d . . . . .
C37 C 0.8968(12) 0.5513(7) -0.1624(6) 0.050(2) Uani 1 1 d . . . . .
C6 C 0.5846(12) 0.2724(7) 0.3535(6) 0.053(3) Uani 1 1 d . . . . .
C34 C 0.5470(14) 0.4277(10) -0.1172(8) 0.075(4) Uani 1 1 d . . . . .
H34 H 0.512902 0.375370 -0.124303 0.090 Uiso 1 1 calc R U . . .
C5 C 0.5140(16) 0.2524(8) 0.2843(7) 0.069(3) Uani 1 1 d . . . . .
H5 H 0.571962 0.229393 0.245275 0.083 Uiso 1 1 calc R U . . .
C7 C 0.7573(13) 0.2580(7) 0.3639(7) 0.059(3) Uani 1 1 d . . . . .
C40 C 1.1220(15) 0.8266(9) -0.0141(9) 0.082(4) Uani 1 1 d . . . . .
H40A H 1.208008 0.808293 0.016963 0.098 Uiso 1 1 calc R U . . .
H40B H 1.152651 0.876419 -0.038318 0.098 Uiso 1 1 calc R U . . .
C25 C 0.7796(14) 0.5314(7) 0.1851(7) 0.063(3) Uani 1 1 d . . . . .
H25 H 0.674030 0.535836 0.192182 0.076 Uiso 1 1 calc R U . . .
C2 C 0.3387(13) 0.3138(7) 0.3998(6) 0.056(3) Uani 1 1 d . . . . .
H2 H 0.278009 0.336864 0.437733 0.068 Uiso 1 1 calc R U . . .
C4 C 0.3641(17) 0.2658(8) 0.2728(7) 0.071(3) Uani 1 1 d . . . . .
H4 H 0.321562 0.256273 0.224517 0.085 Uiso 1 1 calc R U . . .
C35 C 0.6905(15) 0.4505(7) -0.1461(7) 0.070(3) Uani 1 1 d . . . . .
H35 H 0.749157 0.415430 -0.175342 0.084 Uiso 1 1 calc R U . . .
C13 C 0.1763(14) 0.1996(6) 0.6549(8) 0.063(3) Uani 1 1 d . . . . .
H13 H 0.234388 0.162535 0.682433 0.076 Uiso 1 1 calc R U . . .
C26 C 0.8750(16) 0.5033(8) 0.2452(7) 0.073(4) Uani 1 1 d . . . . .
H26 H 0.833348 0.492562 0.293235 0.088 Uiso 1 1 calc R U . . .
C24 C 0.8430(13) 0.5515(7) 0.1180(7) 0.056(3) Uani 1 1 d . . . . .
H24 H 0.779156 0.571069 0.079290 0.067 Uiso 1 1 calc R U . . .
C32 C 0.5123(13) 0.5537(7) -0.0627(7) 0.061(3) Uani 1 1 d . . . . .
H32 H 0.450985 0.587436 -0.033369 0.073 Uiso 1 1 calc R U . . .
C42 C 1.0513(18) 0.7476(10) 0.1366(8) 0.085(4) Uani 1 1 d . . . . .
H42A H 0.998970 0.713498 0.172380 0.128 Uiso 1 1 calc R U . . .
H42B H 1.085984 0.795114 0.162483 0.128 Uiso 1 1 calc R U . . .
H42C H 1.138083 0.719597 0.115712 0.128 Uiso 1 1 calc R U . . .
C43 C 1.2374(15) 0.7311(8) -0.0964(9) 0.077(4) Uani 1 1 d . . . . .
H43A H 1.307985 0.772420 -0.111300 0.115 Uiso 1 1 calc R U . . .
H43B H 1.221694 0.694916 -0.138601 0.115 Uiso 1 1 calc R U . . .
H43C H 1.278950 0.702155 -0.053305 0.115 Uiso 1 1 calc R U . . .
C12 C 0.0355(14) 0.1751(9) 0.6273(8) 0.079(4) Uani 1 1 d . . . . .
H12 H -0.000929 0.123527 0.636015 0.095 Uiso 1 1 calc R U . . .
C3 C 0.2716(14) 0.2932(7) 0.3310(7) 0.062(3) Uani 1 1 d . . . . .
H3 H 0.166006 0.297738 0.323849 0.074 Uiso 1 1 calc R U . . .
O6 O 1.3574(13) 0.5454(9) 0.1789(11) 0.147(6) Uani 1 1 d . . . . .
C8 C 0.9546(14) 0.1652(9) 0.3820(11) 0.091(5) Uani 1 1 d . . . . .
H8A H 0.999475 0.170960 0.332008 0.136 Uiso 1 1 calc R U . . .
H8B H 0.968108 0.111112 0.399629 0.136 Uiso 1 1 calc R U . . .
H8C H 1.004040 0.201364 0.417264 0.136 Uiso 1 1 calc R U . . .
C11 C -0.0505(14) 0.2310(7) 0.5856(8) 0.072(4) Uani 1 1 d . . . . .
H11 H -0.147360 0.217726 0.566681 0.087 Uiso 1 1 calc R U . . .
C19 C 0.5182(16) 0.5426(9) 0.6760(7) 0.073(4) Uani 1 1 d . . . . .
H19A H 0.427242 0.571531 0.661354 0.109 Uiso 1 1 calc R U . . .
H19B H 0.586011 0.577617 0.703913 0.109 Uiso 1 1 calc R U . . .
H19C H 0.490456 0.498068 0.707960 0.109 Uiso 1 1 calc R U . . .
C38 C 1.1245(15) 0.5014(9) -0.2170(9) 0.084(4) Uani 1 1 d . . . . .
H38A H 1.119913 0.545295 -0.252672 0.125 Uiso 1 1 calc R U . . .
H38B H 1.160246 0.454244 -0.243050 0.125 Uiso 1 1 calc R U . . .
H38C H 1.193915 0.514442 -0.175850 0.125 Uiso 1 1 calc R U . . .
C33 C 0.4593(15) 0.4793(8) -0.0798(9) 0.077(4) Uani 1 1 d . . . . .
H33 H 0.360697 0.464442 -0.065128 0.092 Uiso 1 1 calc R U . . .
C17 C 0.630(2) 0.5803(9) 0.5572(9) 0.094(5) Uani 1 1 d . . . . .
H17A H 0.644024 0.627609 0.588853 0.112 Uiso 1 1 calc R U . . .
H17B H 0.727041 0.569660 0.531931 0.112 Uiso 1 1 calc R U . . .
C16 C 0.6202(17) 0.2386(10) 0.7298(9) 0.090(5) Uani 1 1 d . . . . .
H16A H 0.681694 0.268844 0.694374 0.136 Uiso 1 1 calc R U . . .
H16B H 0.666735 0.187218 0.738370 0.136 Uiso 1 1 calc R U . . .
H16C H 0.613498 0.267062 0.777624 0.136 Uiso 1 1 calc R U . . .
C22 C 0.3182(17) 0.5496(11) 0.4290(11) 0.104(6) Uani 1 1 d . . . . .
H22A H 0.283254 0.510270 0.392649 0.155 Uiso 1 1 calc R U . . .
H22B H 0.324796 0.600928 0.404224 0.155 Uiso 1 1 calc R U . . .
H22C H 0.247100 0.552694 0.470927 0.155 Uiso 1 1 calc R U . . .
C44 C 1.0198(18) 0.8020(9) -0.1450(8) 0.080(4) Uani 1 1 d . . . . .
H44A H 0.913996 0.813749 -0.134382 0.120 Uiso 1 1 calc R U . . .
H44B H 1.025748 0.764596 -0.186821 0.120 Uiso 1 1 calc R U . . .
H44C H 1.072270 0.850559 -0.158705 0.120 Uiso 1 1 calc R U . . .
C39 C 0.993(2) 0.8433(8) 0.0370(10) 0.095(5) Uani 1 1 d . . . . .
H39A H 1.023405 0.882671 0.075202 0.114 Uiso 1 1 calc R U . . .
H39B H 0.907709 0.864981 0.007621 0.114 Uiso 1 1 calc R U . . .
C41 C 0.7918(19) 0.7802(11) 0.1039(11) 0.107(6) Uani 1 1 d . . . . .
H41A H 0.728324 0.803979 0.064801 0.161 Uiso 1 1 calc R U . . .
H41B H 0.794588 0.814663 0.148125 0.161 Uiso 1 1 calc R U . . .
H41C H 0.750203 0.729072 0.118161 0.161 Uiso 1 1 calc R U . . .
C20 C 0.7413(15) 0.4715(9) 0.6348(9) 0.082(4) Uani 1 1 d . . . . .
H20A H 0.714226 0.425232 0.664687 0.122 Uiso 1 1 calc R U . . .
H20B H 0.800576 0.507707 0.665904 0.122 Uiso 1 1 calc R U . . .
H20C H 0.800975 0.455061 0.591250 0.122 Uiso 1 1 calc R U . . .
C30 C 1.4542(14) 0.4108(9) 0.1137(10) 0.085(4) Uani 1 1 d . . . . .
H30A H 1.462167 0.363034 0.083197 0.128 Uiso 1 1 calc R U . . .
H30B H 1.495305 0.400813 0.164108 0.128 Uiso 1 1 calc R U . . .
H30C H 1.511025 0.453239 0.089761 0.128 Uiso 1 1 calc R U . . .
C21 C 0.556(2) 0.5084(9) 0.3896(8) 0.095(5) Uani 1 1 d . . . . .
H21A H 0.652151 0.486424 0.406409 0.143 Uiso 1 1 calc R U . . .
H21B H 0.573826 0.556111 0.360180 0.143 Uiso 1 1 calc R U . . .
H21C H 0.502752 0.469773 0.358298 0.143 Uiso 1 1 calc R U . . .
C18 C 0.518(2) 0.5985(8) 0.4992(11) 0.105(6) Uani 1 1 d . . . . .
H18A H 0.562354 0.635952 0.462945 0.126 Uiso 1 1 calc R U . . .
H18B H 0.431016 0.624753 0.523254 0.126 Uiso 1 1 calc R U . . .
O9 O 0.964(2) 0.4614(9) 0.4310(9) 0.142(5) Uani 1 1 d G . . . .
H9A H 1.004632 0.490712 0.465488 0.213 Uiso 1 1 d G U . . .
H9B H 0.920002 0.421510 0.452052 0.213 Uiso 1 1 d G U . . .

loop_
_atom_site_aniso_label
_atom_site_aniso_U_11
_atom_site_aniso_U_22
_atom_site_aniso_U_33
_atom_site_aniso_U_23
_atom_site_aniso_U_13
_atom_site_aniso_U_12
Zn1 0.0436(6) 0.0381(6) 0.0477(6) -0.0004(5) 0.0012(4) 0.0010(5)
Zn02 0.0416(6) 0.0412(6) 0.0523(7) 0.0041(5) 0.0007(5) 0.0026(5)
S2 0.0450(12) 0.0402(12) 0.0597(15) 0.0041(13) 0.0062(10) 0.0041(12)
S3 0.0482(13) 0.0466(14) 0.0706(16) 0.0015(14) -0.0058(12) 0.0059(13)
S1 0.0532(15) 0.0516(16) 0.0559(16) -0.0102(12) -0.0117(12) 0.0171(12)
S4 0.0563(15) 0.0514(16) 0.0624(17) 0.0118(13) 0.0186(13) 0.0169(13)
O3 0.075(5) 0.052(5) 0.093(6) 0.012(4) -0.033(5) 0.012(4)
O7 0.065(5) 0.080(6) 0.077(6) -0.018(5) 0.022(4) 0.004(4)
N3 0.054(5) 0.051(5) 0.071(6) -0.008(5) -0.016(5) 0.007(4)
O1 0.041(4) 0.067(5) 0.133(7) -0.001(6) 0.008(4) 0.000(4)
O5 0.049(4) 0.066(5) 0.134(8) -0.025(6) -0.003(5) 0.003(4)
O8 0.085(6) 0.053(6) 0.150(11) 0.004(6) 0.057(7) -0.002(5)
N1 0.065(6) 0.040(5) 0.063(6) -0.010(4) 0.001(5) -0.009(4)
C28 0.052(6) 0.044(6) 0.063(7) -0.003(5) -0.003(5) -0.003(5)
N4 0.060(5) 0.037(5) 0.079(6) 0.010(4) -0.012(5) -0.016(4)
O4 0.075(6) 0.059(6) 0.108(7) 0.002(5) -0.044(5) -0.009(4)
C14 0.046(5) 0.052(6) 0.050(6) 0.004(5) 0.004(5) 0.003(5)
C15 0.068(7) 0.048(6) 0.047(6) -0.012(5) -0.012(5) 0.004(6)
O2 0.064(6) 0.078(7) 0.171(11) -0.009(7) 0.034(6) -0.023(5)
C36 0.047(5) 0.061(7) 0.038(5) 0.001(5) -0.007(4) -0.007(5)
C9 0.041(5) 0.043(5) 0.049(5) -0.004(4) 0.008(4) 0.003(4)
C23 0.049(6) 0.035(5) 0.047(6) -0.014(4) 0.007(4) -0.001(4)
C10 0.064(7) 0.063(8) 0.058(7) 0.013(6) -0.003(5) 0.000(6)
N2 0.067(6) 0.049(6) 0.058(6) 0.014(4) 0.014(5) 0.013(4)
C27 0.073(8) 0.054(7) 0.063(7) -0.003(6) -0.012(6) -0.003(6)
C31 0.044(5) 0.052(6) 0.045(5) 0.004(5) -0.007(4) 0.008(5)
C29 0.046(6) 0.060(7) 0.076(8) -0.006(6) 0.004(5) -0.009(5)
C1 0.042(5) 0.037(5) 0.052(6) 0.001(4) -0.001(4) 0.001(4)
C37 0.050(6) 0.057(7) 0.043(6) -0.004(5) 0.002(5) -0.001(5)
C6 0.054(6) 0.051(6) 0.053(6) 0.004(5) 0.002(5) -0.006(5)
C34 0.061(7) 0.074(8) 0.089(9) -0.028(8) 0.005(6) -0.011(7)
C5 0.082(9) 0.066(8) 0.061(8) -0.014(6) 0.015(7) -0.007(7)
C7 0.060(7) 0.041(6) 0.076(8) 0.006(5) 0.021(6) 0.002(5)
C40 0.061(8) 0.081(9) 0.103(11) 0.010(8) 0.001(8) -0.012(7)
C25 0.057(7) 0.059(7) 0.074(8) -0.005(6) 0.015(6) -0.004(5)
C2 0.064(7) 0.053(7) 0.052(6) -0.017(5) -0.009(5) 0.004(5)
C4 0.083(9) 0.075(9) 0.054(7) 0.002(6) -0.008(7) -0.005(7)
C35 0.074(8) 0.059(8) 0.075(8) -0.015(6) -0.011(6) 0.004(6)
C13 0.061(7) 0.039(6) 0.090(8) 0.014(5) -0.008(6) 0.002(5)
C26 0.088(10) 0.075(9) 0.056(7) -0.004(6) 0.019(7) 0.012(7)
C24 0.062(7) 0.048(6) 0.059(7) 0.012(5) 0.008(5) 0.007(5)
C32 0.058(7) 0.060(7) 0.065(7) 0.000(6) 0.009(5) 0.008(6)
C42 0.095(10) 0.090(11) 0.071(9) -0.003(8) -0.025(8) 0.026(8)
C43 0.057(7) 0.075(9) 0.099(10) -0.009(7) 0.019(7) -0.009(6)
C12 0.068(8) 0.064(8) 0.106(10) 0.015(8) 0.001(7) -0.013(7)
C3 0.059(7) 0.059(7) 0.068(8) 0.004(6) -0.023(6) 0.004(5)
O6 0.064(6) 0.132(10) 0.244(17) -0.085(11) -0.008(8) -0.013(7)
C8 0.055(7) 0.075(10) 0.142(14) 0.008(9) -0.003(8) 0.006(7)
C11 0.060(7) 0.058(7) 0.098(9) 0.029(7) -0.019(7) -0.025(6)
C19 0.081(9) 0.075(9) 0.062(8) -0.017(6) -0.014(7) 0.006(7)
C38 0.071(8) 0.086(10) 0.095(10) 0.004(8) 0.045(8) 0.000(7)
C33 0.058(7) 0.074(9) 0.097(10) 0.011(8) -0.006(7) -0.022(7)
C17 0.117(12) 0.066(9) 0.098(11) 0.013(8) -0.034(10) -0.032(9)
C16 0.080(9) 0.100(11) 0.091(10) -0.008(8) -0.041(8) 0.019(8)
C22 0.075(9) 0.102(12) 0.134(14) 0.071(11) 0.019(9) 0.027(8)
C44 0.103(10) 0.069(9) 0.069(8) 0.033(7) 0.001(7) 0.005(8)
C39 0.124(13) 0.047(8) 0.115(12) -0.022(8) -0.005(10) -0.003(8)
C41 0.094(11) 0.092(12) 0.136(15) -0.059(11) 0.008(10) 0.012(9)
C20 0.064(8) 0.073(8) 0.107(11) -0.025(8) -0.027(7) 0.003(7)
C30 0.051(7) 0.095(11) 0.110(11) 0.020(8) 0.012(7) 0.023(7)
C21 0.144(14) 0.070(9) 0.073(9) 0.025(7) 0.053(9) 0.020(9)
C18 0.152(16) 0.044(8) 0.119(13) 0.026(8) 0.010(12) -0.013(9)
O9 0.153(13) 0.126(12) 0.146(11) 0.058(10) -0.047(9) -0.035(9)

loop_
_atom_type_symbol
_atom_type_description
_atom_type_scat_dispersion_real
_atom_type_scat_dispersion_imag
_atom_type_scat_source
C C 0.0033 0.0016 'International Tables Vol C Tables 4.2.6.8 and 6.1.1.4'
H H 0.0000 0.0000 'International Tables Vol C Tables 4.2.6.8 and 6.1.1.4'
N N 0.0061 0.0033 'International Tables Vol C Tables 4.2.6.8 and 6.1.1.4'
O O 0.0106 0.0060 'International Tables Vol C Tables 4.2.6.8 and 6.1.1.4'
S S 0.1246 0.1234 'International Tables Vol C Tables 4.2.6.8 and 6.1.1.4'
Zn Zn 0.2839 1.4301 'International Tables Vol C Tables 4.2.6.8 and 6.1.1.4'

loop_
_geom_angle_atom_site_label_1
_geom_angle_atom_site_label_2
_geom_angle_atom_site_label_3
_geom_angle
_geom_angle_site_symmetry_1
_geom_angle_site_symmetry_3
_geom_angle_publ_flag
S1 Zn1 S2 123.14(11) . . ?
N1 Zn1 S2 115.0(3) . . ?
N1 Zn1 S1 112.4(3) . . ?
N1 Zn1 N2 84.4(4) . . ?
N2 Zn1 S2 103.3(3) . . ?
N2 Zn1 S1 110.9(3) . . ?
S3 Zn02 S4 125.31(12) . . ?
N3 Zn02 S3 102.5(2) . . ?
N3 Zn02 S4 110.6(3) . . ?
N4 Zn02 S3 114.7(3) . . ?
N4 Zn02 S4 110.9(3) . . ?
N4 Zn02 N3 84.4(4) . . ?
C9 S2 Zn1 107.6(3) . . ?
C31 S3 Zn02 106.3(3) . . ?
C1 S1 Zn1 102.6(3) . . ?
C23 S4 Zn02 102.1(3) . . ?
C15 O3 C16 115.7(10) . . ?
C37 O7 C38 116.1(10) . . ?
C42 N3 Zn02 112.2(8) . . ?
C42 N3 C41 110.4(12) . . ?
C39 N3 Zn02 102.7(8) . . ?
C39 N3 C42 112.0(12) . . ?
C39 N3 C41 108.4(12) . . ?
C41 N3 Zn02 110.9(8) . . ?
C7 O1 C8 114.9(10) . . ?
C29 O5 C30 118.8(10) . . ?
C19 N1 Zn1 111.7(8) . . ?
C19 N1 C20 106.3(10) . . ?
C17 N1 Zn1 106.7(8) . . ?
C17 N1 C19 109.3(11) . . ?
C17 N1 C20 111.7(11) . . ?
C20 N1 Zn1 111.1(7) . . ?
C23 C28 C29 120.4(10) . . ?
C27 C28 C23 121.6(10) . . ?
C27 C28 C29 118.0(10) . . ?
C40 N4 Zn02 103.0(8) . . ?
C40 N4 C44 112.7(10) . . ?
C43 N4 Zn02 111.0(7) . . ?
C43 N4 C40 108.6(10) . . ?
C43 N4 C44 109.1(11) . . ?
C44 N4 Zn02 112.2(8) . . ?
C9 C14 C15 123.0(9) . . ?
C13 C14 C15 118.9(10) . . ?
C13 C14 C9 118.1(10) . . ?
O3 C15 C14 111.0(9) . . ?
O4 C15 O3 120.5(10) . . ?
O4 C15 C14 128.3(10) . . ?
C31 C36 C37 123.2(9) . . ?
C31 C36 C35 120.9(10) . . ?
C35 C36 C37 115.8(10) . . ?
C14 C9 S2 127.2(8) . . ?
C10 C9 S2 116.3(8) . . ?
C10 C9 C14 116.3(9) . . ?
C28 C23 S4 120.8(8) . . ?
C28 C23 C24 115.5(10) . . ?
C24 C23 S4 123.7(8) . . ?
C9 C10 H10 117.7 . . ?
C9 C10 C11 124.6(11) . . ?
C11 C10 H10 117.7 . . ?
C22 N2 Zn1 113.8(8) . . ?
C22 N2 C21 106.7(13) . . ?
C22 N2 C18 105.3(13) . . ?
C21 N2 Zn1 114.3(7) . . ?
C21 N2 C18 113.2(13) . . ?
C18 N2 Zn1 103.4(8) . . ?
C28 C27 H27 120.0 . . ?
C26 C27 C28 120.0(12) . . ?
C26 C27 H27 120.0 . . ?
C36 C31 S3 127.4(8) . . ?
C36 C31 C32 116.9(10) . . ?
C32 C31 S3 115.7(8) . . ?
O5 C29 C28 113.3(10) . . ?
O6 C29 O5 122.6(11) . . ?
O6 C29 C28 123.7(12) . . ?
C6 C1 S1 119.6(8) . . ?
C2 C1 S1 124.1(8) . . ?
C2 C1 C6 116.2(9) . . ?
O7 C37 C36 111.7(10) . . ?
O8 C37 O7 122.2(10) . . ?
O8 C37 C36 126.1(10) . . ?
C1 C6 C7 120.3(10) . . ?
C5 C6 C1 119.9(11) . . ?
C5 C6 C7 119.6(11) . . ?
C35 C34 H34 119.5 . . ?
C33 C34 H34 119.5 . . ?
C33 C34 C35 121.1(13) . . ?
C6 C5 H5 119.5 . . ?
C4 C5 C6 121.1(12) . . ?
C4 C5 H5 119.5 . . ?
O1 C7 C6 112.4(9) . . ?
O2 C7 O1 124.2(11) . . ?
O2 C7 C6 122.8(11) . . ?
N4 C40 H40A 108.3 . . ?
N4 C40 H40B 108.3 . . ?
H40A C40 H40B 107.4 . . ?
C39 C40 N4 116.1(11) . . ?
C39 C40 H40A 108.3 . . ?
C39 C40 H40B 108.3 . . ?
C26 C25 H25 120.4 . . ?
C24 C25 H25 120.4 . . ?
C24 C25 C26 119.1(11) . . ?
C1 C2 H2 118.8 . . ?
C3 C2 C1 122.5(11) . . ?
C3 C2 H2 118.8 . . ?
C5 C4 H4 119.3 . . ?
C5 C4 C3 121.3(12) . . ?
C3 C4 H4 119.3 . . ?
C36 C35 H35 121.2 . . ?
C34 C35 C36 117.7(12) . . ?
C34 C35 H35 121.2 . . ?
C14 C13 H13 117.6 . . ?
C12 C13 C14 124.7(11) . . ?
C12 C13 H13 117.6 . . ?
C27 C26 C25 120.1(11) . . ?
C27 C26 H26 120.0 . . ?
C25 C26 H26 120.0 . . ?
C23 C24 H24 118.2 . . ?
C25 C24 C23 123.5(11) . . ?
C25 C24 H24 118.2 . . ?
C31 C32 H32 118.6 . . ?
C33 C32 C31 122.7(12) . . ?
C33 C32 H32 118.6 . . ?
N3 C42 H42A 109.5 . . ?
N3 C42 H42B 109.5 . . ?
N3 C42 H42C 109.5 . . ?
H42A C42 H42B 109.5 . . ?
H42A C42 H42C 109.5 . . ?
H42B C42 H42C 109.5 . . ?
N4 C43 H43A 109.5 . . ?
N4 C43 H43B 109.5 . . ?
N4 C43 H43C 109.5 . . ?
H43A C43 H43B 109.5 . . ?
H43A C43 H43C 109.5 . . ?
H43B C43 H43C 109.5 . . ?
C13 C12 H12 121.4 . . ?
C13 C12 C11 117.2(12) . . ?
C11 C12 H12 121.4 . . ?
C2 C3 H3 120.7 . . ?
C4 C3 C2 118.5(11) . . ?
C4 C3 H3 120.7 . . ?
O1 C8 H8A 109.5 . . ?
O1 C8 H8B 109.5 . . ?
O1 C8 H8C 109.5 . . ?
H8A C8 H8B 109.5 . . ?
H8A C8 H8C 109.5 . . ?
H8B C8 H8C 109.5 . . ?
C10 C11 C12 119.0(11) . . ?
C10 C11 H11 120.5 . . ?
C12 C11 H11 120.5 . . ?
N1 C19 H19A 109.5 . . ?
N1 C19 H19B 109.5 . . ?
N1 C19 H19C 109.5 . . ?
H19A C19 H19B 109.5 . . ?
H19A C19 H19C 109.5 . . ?
H19B C19 H19C 109.5 . . ?
O7 C38 H38A 109.5 . . ?
O7 C38 H38B 109.5 . . ?
O7 C38 H38C 109.5 . . ?
H38A C38 H38B 109.5 . . ?
H38A C38 H38C 109.5 . . ?
H38B C38 H38C 109.5 . . ?
C34 C33 C32 120.5(12) . . ?
C34 C33 H33 119.8 . . ?
C32 C33 H33 119.8 . . ?
N1 C17 H17A 108.2 . . ?
N1 C17 H17B 108.2 . . ?
H17A C17 H17B 107.3 . . ?
C18 C17 N1 116.4(12) . . ?
C18 C17 H17A 108.2 . . ?
C18 C17 H17B 108.2 . . ?
O3 C16 H16A 109.5 . . ?
O3 C16 H16B 109.5 . . ?
O3 C16 H16C 109.5 . . ?
H16A C16 H16B 109.5 . . ?
H16A C16 H16C 109.5 . . ?
H16B C16 H16C 109.5 . . ?
N2 C22 H22A 109.5 . . ?
N2 C22 H22B 109.5 . . ?
N2 C22 H22C 109.5 . . ?
H22A C22 H22B 109.5 . . ?
H22A C22 H22C 109.5 . . ?
H22B C22 H22C 109.5 . . ?
N4 C44 H44A 109.5 . . ?
N4 C44 H44B 109.5 . . ?
N4 C44 H44C 109.5 . . ?
H44A C44 H44B 109.5 . . ?
H44A C44 H44C 109.5 . . ?
H44B C44 H44C 109.5 . . ?
N3 C39 C40 109.2(12) . . ?
N3 C39 H39A 109.8 . . ?
N3 C39 H39B 109.8 . . ?
C40 C39 H39A 109.8 . . ?
C40 C39 H39B 109.8 . . ?
H39A C39 H39B 108.3 . . ?
N3 C41 H41A 109.5 . . ?
N3 C41 H41B 109.5 . . ?
N3 C41 H41C 109.5 . . ?
H41A C41 H41B 109.5 . . ?
H41A C41 H41C 109.5 . . ?
H41B C41 H41C 109.5 . . ?
N1 C20 H20A 109.5 . . ?
N1 C20 H20B 109.5 . . ?
N1 C20 H20C 109.5 . . ?
H20A C20 H20B 109.5 . . ?
H20A C20 H20C 109.5 . . ?
H20B C20 H20C 109.5 . . ?
O5 C30 H30A 109.5 . . ?
O5 C30 H30B 109.5 . . ?
O5 C30 H30C 109.5 . . ?
H30A C30 H30B 109.5 . . ?
H30A C30 H30C 109.5 . . ?
H30B C30 H30C 109.5 . . ?
N2 C21 H21A 109.5 . . ?
N2 C21 H21B 109.5 . . ?
N2 C21 H21C 109.5 . . ?
H21A C21 H21B 109.5 . . ?
H21A C21 H21C 109.5 . . ?
H21B C21 H21C 109.5 . . ?
N2 C18 H18A 108.7 . . ?
N2 C18 H18B 108.7 . . ?
C17 C18 N2 114.1(12) . . ?
C17 C18 H18A 108.7 . . ?
C17 C18 H18B 108.7 . . ?
H18A C18 H18B 107.6 . . ?
H9A O9 H9B 109.5 . . ?

loop_
_geom_bond_atom_site_label_1
_geom_bond_atom_site_label_2
_geom_bond_distance
_geom_bond_site_symmetry_2
_geom_bond_publ_flag
Zn1 S2 2.289(3) . ?
Zn1 S1 2.287(3) . ?
Zn1 N1 2.103(9) . ?
Zn1 N2 2.173(9) . ?
Zn02 S3 2.290(3) . ?
Zn02 S4 2.293(3) . ?
Zn02 N3 2.210(9) . ?
Zn02 N4 2.119(9) . ?
S2 C9 1.761(10) . ?
S3 C31 1.787(11) . ?
S1 C1 1.760(10) . ?
S4 C23 1.751(11) . ?
O3 C15 1.324(13) . ?
O3 C16 1.476(15) . ?
O7 C37 1.337(14) . ?
O7 C38 1.436(14) . ?
N3 C42 1.454(15) . ?
N3 C39 1.451(18) . ?
N3 C41 1.454(19) . ?
O1 C7 1.287(14) . ?
O1 C8 1.476(14) . ?
O5 C29 1.311(15) . ?
O5 C30 1.433(14) . ?
O8 C37 1.180(14) . ?
N1 C19 1.461(16) . ?
N1 C17 1.448(17) . ?
N1 C20 1.523(16) . ?
C28 C23 1.404(15) . ?
C28 C27 1.389(17) . ?
C28 C29 1.496(15) . ?
N4 C40 1.481(18) . ?
N4 C43 1.434(16) . ?
N4 C44 1.493(16) . ?
O4 C15 1.187(13) . ?
C14 C15 1.481(15) . ?
C14 C9 1.430(14) . ?
C14 C13 1.395(15) . ?
O2 C7 1.208(13) . ?
C36 C31 1.379(15) . ?
C36 C37 1.505(14) . ?
C36 C35 1.418(16) . ?
C9 C10 1.383(15) . ?
C23 C24 1.423(15) . ?
C10 H10 0.9300 . ?
C10 C11 1.395(16) . ?
N2 C22 1.384(17) . ?
N2 C21 1.464(16) . ?
N2 C18 1.471(19) . ?
C27 H27 0.9300 . ?
C27 C26 1.366(18) . ?
C31 C32 1.387(15) . ?
C29 O6 1.191(15) . ?
C1 C6 1.410(15) . ?
C1 C2 1.406(15) . ?
C6 C5 1.390(17) . ?
C6 C7 1.532(16) . ?
C34 H34 0.9300 . ?
C34 C35 1.401(18) . ?
C34 C33 1.323(19) . ?
C5 H5 0.9300 . ?
C5 C4 1.337(19) . ?
C40 H40A 0.9700 . ?
C40 H40B 0.9700 . ?
C40 C39 1.46(2) . ?
C25 H25 0.9300 . ?
C25 C26 1.411(18) . ?
C25 C24 1.337(16) . ?
C2 H2 0.9300 . ?
C2 C3 1.374(15) . ?
C4 H4 0.9300 . ?
C4 C3 1.373(18) . ?
C35 H35 0.9300 . ?
C13 H13 0.9300 . ?
C13 C12 1.376(17) . ?
C26 H26 0.9300 . ?
C24 H24 0.9300 . ?
C32 H32 0.9300 . ?
C32 C33 1.356(18) . ?
C42 H42A 0.9600 . ?
C42 H42B 0.9600 . ?
C42 H42C 0.9600 . ?
C43 H43A 0.9600 . ?
C43 H43B 0.9600 . ?
C43 H43C 0.9600 . ?
C12 H12 0.9300 . ?
C12 C11 1.396(18) . ?
C3 H3 0.9300 . ?
C8 H8A 0.9600 . ?
C8 H8B 0.9600 . ?
C8 H8C 0.9600 . ?
C11 H11 0.9300 . ?
C19 H19A 0.9600 . ?
C19 H19B 0.9600 . ?
C19 H19C 0.9600 . ?
C38 H38A 0.9600 . ?
C38 H38B 0.9600 . ?
C38 H38C 0.9600 . ?
C33 H33 0.9300 . ?
C17 H17A 0.9700 . ?
C17 H17B 0.9700 . ?
C17 C18 1.43(2) . ?
C16 H16A 0.9600 . ?
C16 H16B 0.9600 . ?
C16 H16C 0.9600 . ?
C22 H22A 0.9600 . ?
C22 H22B 0.9600 . ?
C22 H22C 0.9600 . ?
C44 H44A 0.9600 . ?
C44 H44B 0.9600 . ?
C44 H44C 0.9600 . ?
C39 H39A 0.9700 . ?
C39 H39B 0.9700 . ?
C41 H41A 0.9600 . ?
C41 H41B 0.9600 . ?
C41 H41C 0.9600 . ?
C20 H20A 0.9600 . ?
C20 H20B 0.9600 . ?
C20 H20C 0.9600 . ?
C30 H30A 0.9600 . ?
C30 H30B 0.9600 . ?
C30 H30C 0.9600 . ?
C21 H21A 0.9600 . ?
C21 H21B 0.9600 . ?
C21 H21C 0.9600 . ?
C18 H18A 0.9700 . ?
C18 H18B 0.9700 . ?
O9 H9A 0.8498 . ?
O9 H9B 0.8503 . ?

loop_
_geom_torsion_atom_site_label_1
_geom_torsion_atom_site_label_2
_geom_torsion_atom_site_label_3
_geom_torsion_atom_site_label_4
_geom_torsion
_geom_torsion_site_symmetry_1
_geom_torsion_site_symmetry_2
_geom_torsion_site_symmetry_3
_geom_torsion_site_symmetry_4
_geom_torsion_publ_flag
Zn1 S2 C9 C14 47.0(9) . . . . ?
Zn1 S2 C9 C10 -138.3(7) . . . . ?
Zn1 S1 C1 C6 142.6(8) . . . . ?
Zn1 S1 C1 C2 -34.5(10) . . . . ?
Zn1 N1 C17 C18 28.0(18) . . . . ?
Zn1 N2 C18 C17 36.1(17) . . . . ?
Zn02 S3 C31 C36 -44.6(9) . . . . ?
Zn02 S3 C31 C32 136.3(7) . . . . ?
Zn02 S4 C23 C28 -142.9(8) . . . . ?
Zn02 S4 C23 C24 38.3(9) . . . . ?
Zn02 N3 C39 C40 -43.7(14) . . . . ?
Zn02 N4 C40 C39 -36.6(14) . . . . ?
S2 C9 C10 C11 -177.1(11) . . . . ?
S3 C31 C32 C33 177.8(10) . . . . ?
S1 C1 C6 C5 177.8(9) . . . . ?
S1 C1 C6 C7 1.7(14) . . . . ?
S1 C1 C2 C3 -177.5(9) . . . . ?
S4 C23 C24 C25 179.2(9) . . . . ?
N1 C17 C18 N2 -46(2) . . . . ?
C28 C23 C24 C25 0.4(16) . . . . ?
C28 C27 C26 C25 5.3(19) . . . . ?
N4 C40 C39 N3 58.8(18) . . . . ?
C14 C9 C10 C11 -1.8(17) . . . . ?
C14 C13 C12 C11 0(2) . . . . ?
C15 C14 C9 S2 -4.1(14) . . . . ?
C15 C14 C9 C10 -178.7(10) . . . . ?
C15 C14 C13 C12 179.2(12) . . . . ?
C36 C31 C32 C33 -1.4(17) . . . . ?
C9 C14 C15 O3 -161.5(10) . . . . ?
C9 C14 C15 O4 14.0(18) . . . . ?
C9 C14 C13 C12 -2.8(18) . . . . ?
C9 C10 C11 C12 -1(2) . . . . ?
C23 C28 C27 C26 -3.5(18) . . . . ?
C23 C28 C29 O5 -83.6(14) . . . . ?
C23 C28 C29 O6 103.9(17) . . . . ?
C27 C28 C23 S4 -178.2(8) . . . . ?
C27 C28 C23 C24 0.6(15) . . . . ?
C27 C28 C29 O5 94.0(13) . . . . ?
C27 C28 C29 O6 -78.5(19) . . . . ?
C31 C36 C37 O7 167.1(9) . . . . ?
C31 C36 C37 O8 -11.6(18) . . . . ?
C31 C36 C35 C34 -1.4(17) . . . . ?
C31 C32 C33 C34 4(2) . . . . ?
C29 C28 C23 S4 -0.7(14) . . . . ?
C29 C28 C23 C24 178.1(10) . . . . ?
C29 C28 C27 C26 178.9(11) . . . . ?
C1 C6 C5 C4 5.2(18) . . . . ?
C1 C6 C7 O1 97.9(13) . . . . ?
C1 C6 C7 O2 -89.9(15) . . . . ?
C1 C2 C3 C4 -5.7(18) . . . . ?
C37 C36 C31 S3 -1.3(14) . . . . ?
C37 C36 C31 C32 177.7(9) . . . . ?
C37 C36 C35 C34 -179.3(11) . . . . ?
C6 C1 C2 C3 5.3(16) . . . . ?
C6 C5 C4 C3 -6(2) . . . . ?
C5 C6 C7 O1 -78.2(14) . . . . ?
C5 C6 C7 O2 94.0(16) . . . . ?
C5 C4 C3 C2 6(2) . . . . ?
C7 C6 C5 C4 -178.7(12) . . . . ?
C2 C1 C6 C5 -4.9(15) . . . . ?
C2 C1 C6 C7 179.0(10) . . . . ?
C35 C36 C31 S3 -179.1(8) . . . . ?
C35 C36 C31 C32 0.0(15) . . . . ?
C35 C36 C37 O7 -15.0(13) . . . . ?
C35 C36 C37 O8 166.3(13) . . . . ?
C35 C34 C33 C32 -6(2) . . . . ?
C13 C14 C15 O3 16.4(15) . . . . ?
C13 C14 C15 O4 -168.0(13) . . . . ?
C13 C14 C9 S2 178.0(9) . . . . ?
C13 C14 C9 C10 3.3(15) . . . . ?
C13 C12 C11 C10 1(2) . . . . ?
C26 C25 C24 C23 1.4(18) . . . . ?
C24 C25 C26 C27 -4.3(19) . . . . ?
C42 N3 C39 C40 76.8(15) . . . . ?
C43 N4 C40 C39 -154.4(14) . . . . ?
C8 O1 C7 O2 3(2) . . . . ?
C8 O1 C7 C6 175.2(11) . . . . ?
C19 N1 C17 C18 -93.0(17) . . . . ?
C38 O7 C37 O8 0.4(18) . . . . ?
C38 O7 C37 C36 -178.3(10) . . . . ?
C33 C34 C35 C36 4(2) . . . . ?
C16 O3 C15 O4 2.4(17) . . . . ?
C16 O3 C15 C14 178.3(10) . . . . ?
C22 N2 C18 C17 155.8(15) . . . . ?
C44 N4 C40 C39 84.5(16) . . . . ?
C41 N3 C39 C40 -161.1(13) . . . . ?
C20 N1 C17 C18 149.6(15) . . . . ?
C30 O5 C29 C28 -173.7(11) . . . . ?
C30 O5 C29 O6 -1(2) . . . . ?
C21 N2 C18 C17 -88.1(17) . . . . ?
